data_7009291
loop_
_publ_author_name
'B\"urgstein, Markus R.'
'Euringer, Nadine P.'
'Roesky, Peter W.'

_publ_section_title
;
 Bridged aminotroponiminate complexes of gallium and indium
;
_journal_issue 7
_journal_name_full 'Journal of the Chemical Society, Dalton Transactions'
_journal_page_first 1045
_journal_paper_doi 10.1039/a909773b
_journal_year 2000
_chemical_formula_sum 'C23 H30 Cl In N4'
_chemical_formula_weight 512.78
_chemical_name_systematic
; 
 ? 
;
_space_group_IT_number 14
_symmetry_cell_setting monoclinic
_symmetry_space_group_name_Hall '-P 2yn'
_symmetry_space_group_name_H-M 'P 1 21/n 1'
_atom_sites_solution_hydrogens geom
_atom_sites_solution_primary direct
_atom_sites_solution_secondary difmap
_audit_creation_method SHELXL
_cell_angle_alpha 90.00
_cell_angle_beta 97.26(3)
_cell_angle_gamma 90.00
_cell_formula_units_Z 4
_cell_length_a 9.789(3)
_cell_length_b 19.287(3)
_cell_length_c 11.885(3)
_cell_measurement_reflns_used 30
_cell_measurement_temperature 203(2)
_cell_measurement_theta_max 22.5
_cell_measurement_theta_min 15
_cell_volume 2225.9(10)
_computing_structure_refinement 'SHELXL-93 (Sheldrick, 1993)'
_computing_structure_solution 'SHELXS-86 (Sheldrick, 1990)'
_diffrn_ambient_temperature 203(2)
_diffrn_measurement_device 'STOE- STADI 4'
_diffrn_radiation_monochromator graphite
_diffrn_radiation_source 'fine-focus sealed tube'
_diffrn_radiation_type MoK\a
_diffrn_radiation_wavelength 0.71073
_diffrn_reflns_av_R_equivalents 0.0868
_diffrn_reflns_av_sigmaI/netI 0.0801
_diffrn_reflns_limit_h_max 10
_diffrn_reflns_limit_h_min -10
_diffrn_reflns_limit_k_max 0
_diffrn_reflns_limit_k_min -20
_diffrn_reflns_limit_l_max 12
_diffrn_reflns_limit_l_min -12
_diffrn_reflns_number 5531
_diffrn_reflns_theta_max 22.49
_diffrn_reflns_theta_min 2.02
_diffrn_standards_interval_count 2
_diffrn_standards_number 3
_exptl_absorpt_coefficient_mu 1.199
_exptl_crystal_colour yellow
_exptl_crystal_density_diffrn 1.530
_exptl_crystal_F_000 1048
_refine_diff_density_max 0.666
_refine_diff_density_min -0.593
_refine_diff_density_rms 0.077
_refine_ls_extinction_method none
_refine_ls_goodness_of_fit_all 1.118
_refine_ls_goodness_of_fit_obs 1.111
_refine_ls_matrix_type full
_refine_ls_number_parameters 338
_refine_ls_number_reflns 2882
_refine_ls_number_restraints 0
_refine_ls_restrained_S_all 1.145
_refine_ls_restrained_S_obs 1.111
_refine_ls_R_factor_all 0.0447
_refine_ls_R_factor_obs 0.0323
_refine_ls_shift/esd_max -0.098
_refine_ls_shift/esd_mean 0.003
_refine_ls_structure_factor_coef Fsqd
_refine_ls_weighting_details 'w=1/[\s^2^(Fo^2^)+(0.0272P)^2^+1.2366P] where P=(Fo^2^+2Fc^2^)/3'
_refine_ls_weighting_scheme calc
_refine_ls_wR_factor_all 0.0836
_refine_ls_wR_factor_obs 0.0732
_reflns_number_observed 2423
_reflns_number_total 2893
_reflns_observed_criterion >2sigma(I)
_cod_data_source_file a909773b.txt
_cod_data_source_block mb6b
_cod_depositor_comments
;
The following automatic conversions were performed:

'_refine_ls_weighting_scheme' value 'calc
w=1/[\s^2^(Fo^2^)+(0.0272P)^2^+1.2366P] where P=(Fo^2^+2Fc^2^)/3' was
changed to 'calc'. New tag '_refine_ls_weighting_details' was
created. The value of the new tag was set to
'w=1/[\s^2^(Fo^2^)+(0.0272P)^2^+1.2366P] where P=(Fo^2^+2Fc^2^)/3'.

Automatic conversion script
Id: cif_fix_values 3143 2015-03-26 13:38:13Z robertas 
;
_cod_original_cell_volume 2225.9(9)
_cod_original_sg_symbol_H-M P2(1)/n
_cod_database_code 7009291

loop_
_symmetry_equiv_pos_as_xyz
'x, y, z'
'-x+1/2, y+1/2, -z+1/2'
'-x, -y, -z'
'x-1/2, -y-1/2, z-1/2'

loop_
_atom_site_aniso_label
_atom_site_aniso_U_11
_atom_site_aniso_U_22
_atom_site_aniso_U_33
_atom_site_aniso_U_23
_atom_site_aniso_U_13
_atom_site_aniso_U_12
In 0.0296(2) 0.0218(2) 0.0333(2) 0.00078(15) 0.00222(13) 0.00066(15)
Cl 0.0460(7) 0.0376(8) 0.0365(6) -0.0062(6) 0.0007(5) 0.0034(6)
N1 0.034(2) 0.027(2) 0.044(2) 0.001(2) 0.011(2) -0.003(2)
N2 0.033(2) 0.025(2) 0.040(2) 0.004(2) 0.005(2) 0.000(2)
N3 0.034(2) 0.019(2) 0.041(2) 0.000(2) 0.007(2) -0.002(2)
N4 0.038(2) 0.022(2) 0.032(2) 0.001(2) 0.002(2) 0.002(2)
C1 0.034(3) 0.036(3) 0.033(2) -0.011(2) 0.010(2) -0.005(2)
C2 0.045(3) 0.046(4) 0.052(3) -0.006(3) 0.016(3) -0.006(3)
C3 0.034(3) 0.072(5) 0.050(3) -0.014(3) 0.010(3) -0.007(4)
C4 0.031(3) 0.085(6) 0.048(3) -0.006(4) 0.004(3) 0.011(4)
C5 0.046(4) 0.065(5) 0.049(3) 0.005(3) 0.001(3) 0.023(4)
C6 0.041(3) 0.038(3) 0.052(3) 0.005(3) 0.006(2) 0.008(3)
C7 0.035(3) 0.031(3) 0.033(3) -0.004(2) 0.005(2) 0.004(2)
C8 0.041(3) 0.026(3) 0.043(3) 0.009(3) 0.004(2) 0.011(2)
C9 0.045(3) 0.024(3) 0.043(3) 0.003(3) 0.012(2) -0.001(3)
C10 0.040(3) 0.020(3) 0.046(3) 0.000(2) 0.007(2) -0.004(2)
C11 0.034(2) 0.024(3) 0.026(2) -0.009(2) 0.008(2) 0.000(2)
C12 0.045(3) 0.029(3) 0.034(3) -0.007(2) 0.005(2) -0.004(3)
C13 0.041(3) 0.034(3) 0.043(3) -0.013(3) 0.001(2) -0.009(3)
C14 0.035(3) 0.059(4) 0.037(3) -0.007(3) -0.002(2) -0.004(3)
C15 0.045(3) 0.037(4) 0.034(3) 0.000(3) -0.003(2) 0.002(3)
C16 0.046(3) 0.023(3) 0.033(3) -0.001(2) -0.002(2) 0.000(3)
C17 0.034(2) 0.023(3) 0.029(2) -0.001(2) 0.008(2) -0.001(2)
C18 0.048(3) 0.035(3) 0.058(3) 0.011(3) 0.021(3) -0.004(3)
C19 0.076(4) 0.032(3) 0.126(6) 0.010(4) 0.036(4) -0.006(3)
C20 0.063(4) 0.060(4) 0.062(4) 0.023(3) 0.027(3) 0.010(3)
C21 0.044(3) 0.018(3) 0.046(3) 0.002(3) -0.013(3) -0.003(2)
C22 0.068(4) 0.030(3) 0.045(3) -0.007(3) 0.001(3) 0.005(3)
C23 0.050(3) 0.031(3) 0.056(3) 0.008(3) 0.006(3) -0.002(3)

loop_
_atom_site_label
_atom_site_type_symbol
_atom_site_fract_x
_atom_site_fract_y
_atom_site_fract_z
_atom_site_U_iso_or_equiv
_atom_site_thermal_displace_type
_atom_site_occupancy
_atom_site_calc_flag
_atom_site_refinement_flags
_atom_site_disorder_group
In In 0.15317(3) 0.11042(2) 0.23970(3) 0.02839(14) Uani 1 d . .
Cl Cl 0.11595(12) 0.15919(7) 0.42231(10) 0.0404(3) Uani 1 d . .
N1 N 0.3574(4) 0.1378(2) 0.2006(3) 0.0344(9) Uani 1 d . .
N2 N 0.2869(4) 0.0243(2) 0.2992(3) 0.0330(9) Uani 1 d . .
N3 N -0.0041(4) 0.0380(2) 0.1753(3) 0.0312(9) Uani 1 d . .
N4 N -0.0043(4) 0.1713(2) 0.1362(3) 0.0310(9) Uani 1 d . .
C1 C 0.4607(5) 0.1039(3) 0.2612(4) 0.0336(12) Uani 1 d . .
C2 C 0.5972(6) 0.1298(4) 0.2809(5) 0.0467(14) Uani 1 d . .
C3 C 0.7195(6) 0.1024(4) 0.3294(5) 0.052(2) Uani 1 d . .
C4 C 0.7506(6) 0.0382(4) 0.3722(5) 0.055(2) Uani 1 d . .
C5 C 0.6599(6) -0.0159(4) 0.3775(5) 0.054(2) Uani 1 d . .
C6 C 0.5175(5) -0.0159(3) 0.3499(5) 0.0434(13) Uani 1 d . .
C7 C 0.4207(5) 0.0353(3) 0.3077(4) 0.0330(11) Uani 1 d . .
C8 C 0.2350(5) -0.0431(3) 0.3331(5) 0.0369(12) Uani 1 d . .
C9 C 0.0802(5) -0.0414(3) 0.3306(4) 0.0366(12) Uani 1 d . .
C10 C -0.0022(6) -0.0343(3) 0.2149(4) 0.0350(12) Uani 1 d . .
C11 C -0.1054(4) 0.0600(2) 0.0982(4) 0.0276(11) Uani 1 d . .
C12 C -0.1991(5) 0.0135(3) 0.0402(4) 0.0360(12) Uani 1 d . .
C13 C -0.3223(5) 0.0218(3) -0.0313(4) 0.0394(13) Uani 1 d . .
C14 C -0.3868(5) 0.0818(3) -0.0716(4) 0.0439(14) Uani 1 d . .
C15 C -0.3343(5) 0.1474(3) -0.0517(4) 0.0393(13) Uani 1 d . .
C16 C -0.2164(5) 0.1697(3) 0.0105(4) 0.0348(12) Uani 1 d . .
C17 C -0.1087(4) 0.1367(2) 0.0795(4) 0.0286(11) Uani 1 d . .
C18 C 0.3929(6) 0.1953(3) 0.1276(5) 0.0459(14) Uani 1 d . .
C19 C 0.3883(7) 0.2656(3) 0.1851(7) 0.076(2) Uani 1 d . .
H19A H 0.2963(15) 0.2737(12) 0.2046(40) 0.114 Uiso 1 calc R .
H19B H 0.4117(51) 0.3016(4) 0.1339(16) 0.114 Uiso 1 calc R .
H19C H 0.4538(37) 0.2662(9) 0.2535(23) 0.114 Uiso 1 calc R .
C20 C 0.3019(6) 0.1905(4) 0.0144(5) 0.060(2) Uani 1 d . .
H20A H 0.3229(31) 0.1482(11) -0.0240(17) 0.090 Uiso 1 calc R .
H20B H 0.3188(32) 0.2301(11) -0.0321(15) 0.090 Uiso 1 calc R .
H20C H 0.2060(6) 0.1901(23) 0.0272(5) 0.090 Uiso 1 calc R .
C21 C -0.0038(6) 0.2489(3) 0.1455(5) 0.0378(12) Uani 1 d . .
C22 C -0.1172(6) 0.2758(3) 0.2124(5) 0.0486(14) Uani 1 d . .
H22A H -0.2063(6) 0.2693(19) 0.1678(15) 0.073 Uiso 1 calc R .
H22B H -0.1026(24) 0.3247(6) 0.2285(29) 0.073 Uiso 1 calc R .
H22C H -0.1143(27) 0.2503(15) 0.2830(17) 0.073 Uiso 1 calc R .
C23 C 0.0041(5) 0.2899(3) 0.0367(5) 0.0457(13) Uani 1 d . .
H23A H 0.0722(27) 0.3264(12) 0.0511(8) 0.069 Uiso 1 calc R .
H23B H -0.0851(11) 0.3102(16) 0.0112(18) 0.069 Uiso 1 calc R .
H23C H 0.0303(36) 0.2591(4) -0.0215(10) 0.069 Uiso 1 calc R .
H2 H 0.5945(47) 0.1683(26) 0.2539(37) 0.021(13) Uiso 1 d . .
H4 H 0.8361(72) 0.0312(39) 0.3987(57) 0.089(24) Uiso 1 d . .
H3 H 0.7898(52) 0.1358(27) 0.3344(40) 0.035(13) Uiso 1 d . .
H5 H 0.6976(56) -0.0583(30) 0.4050(44) 0.054(17) Uiso 1 d . .
H6 H 0.4785(48) -0.0572(27) 0.3608(39) 0.034(14) Uiso 1 d . .
H8A H 0.2553(45) -0.0791(27) 0.2803(38) 0.030(12) Uiso 1 d . .
H8B H 0.2771(48) -0.0541(26) 0.4041(43) 0.035(13) Uiso 1 d . .
H9A H 0.0489(47) -0.0797(28) 0.3619(38) 0.031(13) Uiso 1 d . .
H9B H 0.0599(42) -0.0075(25) 0.3823(36) 0.023(11) Uiso 1 d . .
H10A H -0.0885(52) -0.0505(26) 0.2225(39) 0.039(14) Uiso 1 d . .
H10B H 0.0308(43) -0.0639(23) 0.1615(37) 0.024(11) Uiso 1 d . .
H11 H -0.1800(59) -0.0296(35) 0.0517(49) 0.060(19) Uiso 1 d . .
H12 H -0.3679(44) -0.0194(27) -0.0533(37) 0.029(12) Uiso 1 d . .
H13 H -0.4751(58) 0.0772(31) -0.1137(44) 0.054(16) Uiso 1 d . .
H14 H -0.3836(44) 0.1807(26) -0.0872(38) 0.027(13) Uiso 1 d . .
H16 H -0.2092(45) 0.2115(27) 0.0131(38) 0.023(13) Uiso 1 d . .
H17 H 0.4883(53) 0.1910(28) 0.1085(43) 0.051(15) Uiso 1 d . .
H21 H 0.0588(47) 0.2570(26) 0.1875(40) 0.025(14) Uiso 1 d . .

loop_
_atom_type_symbol
_atom_type_description
_atom_type_scat_dispersion_real
_atom_type_scat_dispersion_imag
_atom_type_scat_source
C C 0.0033 0.0016 'International Tables Vol C Tables 4.2.6.8 and 6.1.1.4'
H H 0.0000 0.0000 'International Tables Vol C Tables 4.2.6.8 and 6.1.1.4'
N N 0.0061 0.0033 'International Tables Vol C Tables 4.2.6.8 and 6.1.1.4'
Cl Cl 0.1484 0.1585 'International Tables Vol C Tables 4.2.6.8 and 6.1.1.4'
In In -0.7276 1.3100 'International Tables Vol C Tables 4.2.6.8 and 6.1.1.4'

loop_
_geom_angle_atom_site_label_1
_geom_angle_atom_site_label_2
_geom_angle_atom_site_label_3
_geom_angle
_geom_angle_site_symmetry_1
_geom_angle_site_symmetry_3
_geom_angle_publ_flag
N3 In N1 135.97(15) . . ?
N3 In N2 89.66(15) . . ?
N1 In N2 73.92(14) . . ?
N3 In N4 74.12(15) . . ?
N1 In N4 110.57(14) . . ?
N2 In N4 160.74(15) . . ?
N3 In Cl 112.83(10) . . ?
N1 In Cl 110.00(11) . . ?
N2 In Cl 99.01(10) . . ?
N4 In Cl 96.87(10) . . ?
C1 N1 C18 117.8(4) . . ?
C1 N1 In 114.9(3) . . ?
C18 N1 In 126.8(3) . . ?
C7 N2 C8 119.7(4) . . ?
C7 N2 In 116.9(3) . . ?
C8 N2 In 123.3(3) . . ?
C11 N3 C10 120.1(4) . . ?
C11 N3 In 118.4(3) . . ?
C10 N3 In 121.5(3) . . ?
C17 N4 C21 122.3(4) . . ?
C17 N4 In 117.1(3) . . ?
C21 N4 In 119.9(3) . . ?
N1 C1 C2 123.4(5) . . ?
N1 C1 C7 114.5(4) . . ?
C2 C1 C7 122.2(5) . . ?
C3 C2 C1 133.6(6) . . ?
C4 C3 C2 130.8(6) . . ?
C3 C4 C5 126.3(6) . . ?
C4 C5 C6 128.5(7) . . ?
C5 C6 C7 133.6(6) . . ?
N2 C7 C6 121.9(5) . . ?
N2 C7 C1 114.5(4) . . ?
C6 C7 C1 123.4(4) . . ?
N2 C8 C9 110.9(4) . . ?
C10 C9 C8 116.0(4) . . ?
N3 C10 C9 111.2(4) . . ?
N3 C11 C12 121.3(4) . . ?
N3 C11 C17 114.7(4) . . ?
C12 C11 C17 124.0(5) . . ?
C13 C12 C11 133.6(6) . . ?
C14 C13 C12 129.2(6) . . ?
C15 C14 C13 124.7(5) . . ?
C16 C15 C14 131.1(6) . . ?
C15 C16 C17 134.3(5) . . ?
N4 C17 C16 122.7(4) . . ?
N4 C17 C11 114.9(4) . . ?
C16 C17 C11 122.4(4) . . ?
N1 C18 C20 108.6(5) . . ?
N1 C18 C19 112.5(5) . . ?
C20 C18 C19 113.9(6) . . ?
N4 C21 C23 117.0(4) . . ?
N4 C21 C22 112.3(4) . . ?
C23 C21 C22 112.4(5) . . ?

loop_
_geom_bond_atom_site_label_1
_geom_bond_atom_site_label_2
_geom_bond_distance
_geom_bond_site_symmetry_2
_geom_bond_publ_flag
In N3 2.148(4) . ?
In N1 2.174(4) . ?
In N2 2.177(4) . ?
In N4 2.189(4) . ?
In Cl 2.4347(13) . ?
N1 C1 1.335(6) . ?
N1 C18 1.477(6) . ?
N2 C7 1.318(6) . ?
N2 C8 1.469(6) . ?
N3 C11 1.332(6) . ?
N3 C10 1.470(6) . ?
N4 C17 1.331(6) . ?
N4 C21 1.500(7) . ?
C1 C2 1.418(8) . ?
C1 C7 1.505(7) . ?
C2 C3 1.369(9) . ?
C3 C4 1.359(9) . ?
C4 C5 1.376(10) . ?
C5 C6 1.391(8) . ?
C6 C7 1.415(7) . ?
C8 C9 1.512(7) . ?
C9 C10 1.510(8) . ?
C11 C12 1.400(7) . ?
C11 C17 1.495(7) . ?
C12 C13 1.393(8) . ?
C13 C14 1.376(8) . ?
C14 C15 1.375(8) . ?
C15 C16 1.359(7) . ?
C16 C17 1.403(7) . ?
C18 C20 1.520(8) . ?
C18 C19 1.520(8) . ?
C21 C23 1.526(7) . ?
C21 C22 1.535(7) . ?
